data_7135316
loop_
_publ_author_name
'Nakamura, Ryo'
'Sawamura, Yuta'
'Nakada, Kazushi'
'Mizoguchi, Ryusuke'
'Ishii, Ayumi'
'Yamashita, Tomohiro'
'Yokota, Hiroko'
'Richards, Gary James'
'Hori, Akiko'

_publ_section_title
;
 Red-fluorescence under UV and green-SHG under NIR dual-mode emission in
 yellow crystal of 1,2,5-thiadiazole derivative
;
_journal_name_full 'Chemical Communications'
_journal_paper_doi 10.1039/D5CC05735C
_journal_year 2026
_chemical_formula_moiety 'C40 H28 N6 S'
_chemical_formula_sum 'C40 H28 N6 S'
_chemical_formula_weight 624.74
_space_group_crystal_system monoclinic
_space_group_IT_number 14
_space_group_name_Hall '-P 2ybc'
_space_group_name_H-M_alt 'P 1 21/c 1'
_atom_sites_solution_hydrogens geom
_audit_creation_method SHELXL-2019/1
_audit_update_record
;
2025-08-30 deposited with the CCDC.	2025-12-09 downloaded from the CCDC.
;
_cell_angle_alpha 90
_cell_angle_beta 106.797(17)
_cell_angle_gamma 90
_cell_formula_units_Z 4
_cell_length_a 25.610(12)
_cell_length_b 7.253(4)
_cell_length_c 17.715(9)
_cell_measurement_reflns_used 4656
_cell_measurement_temperature 100
_cell_measurement_theta_max 24.7790
_cell_measurement_theta_min 2.4922
_cell_volume 3150(3)
_computing_cell_refinement 'SAINT V8.40B (Bruker AXS LLC, 2019)'
_computing_data_collection 'Bruker Instrument Service vV6.2.6'
_computing_data_reduction 'SAINT V8.40B (Bruker AXS LLC, 2019)'
_computing_molecular_graphics 'shelXle (C.B. Huebshle, rev 924)'
_computing_structure_refinement 'SHELXL-2019/1 (Sheldrick, 2019)'
_computing_structure_solution 'XT, VERSION 2018/2'
_diffrn_ambient_temperature 100
_diffrn_detector_area_resol_mean 7.3910
_diffrn_measured_fraction_theta_full 0.997
_diffrn_measured_fraction_theta_max 0.997
_diffrn_measurement_device_type 'Bruker D8 Goniometer'
_diffrn_measurement_method '\f and \w scans'
_diffrn_radiation_type MoK\a
_diffrn_radiation_wavelength 0.71073
_diffrn_reflns_av_R_equivalents 0.1355
_diffrn_reflns_av_unetI/netI 0.0918
_diffrn_reflns_Laue_measured_fraction_full 0.997
_diffrn_reflns_Laue_measured_fraction_max 0.997
_diffrn_reflns_limit_h_max 30
_diffrn_reflns_limit_h_min -30
_diffrn_reflns_limit_k_max 8
_diffrn_reflns_limit_k_min -8
_diffrn_reflns_limit_l_max 21
_diffrn_reflns_limit_l_min -20
_diffrn_reflns_number 29656
_diffrn_reflns_point_group_measured_fraction_full 0.997
_diffrn_reflns_point_group_measured_fraction_max 0.997
_diffrn_reflns_theta_full 25.027
_diffrn_reflns_theta_max 25.027
_diffrn_reflns_theta_min 2.402
_exptl_absorpt_coefficient_mu 0.143
_exptl_absorpt_correction_T_max 0.98
_exptl_absorpt_correction_T_min 0.78
_exptl_absorpt_correction_type multi-scan
_exptl_absorpt_process_details
;
SADABS-2016/2 - Bruker AXS area detector scaling and absorption correction
;
_exptl_crystal_colour red
_exptl_crystal_density_diffrn 1.317
_exptl_crystal_density_meas ?
_exptl_crystal_density_method 'not measured'
_exptl_crystal_description prismatic
_exptl_crystal_F_000 1304
_exptl_crystal_size_max 0.298
_exptl_crystal_size_mid 0.143
_exptl_crystal_size_min 0.116
_refine_diff_density_max 0.426
_refine_diff_density_min -0.404
_refine_diff_density_rms 0.077
_refine_ls_extinction_coef 0.0134(15)
_refine_ls_extinction_expression Fc^*^=kFc[1+0.001xFc^2^\l^3^/sin(2\q)]^-1/4^
_refine_ls_extinction_method 'SHELXL-2019/1 (Sheldrick 2019)'
_refine_ls_goodness_of_fit_ref 1.046
_refine_ls_hydrogen_treatment constr
_refine_ls_matrix_type full
_refine_ls_number_parameters 425
_refine_ls_number_reflns 5551
_refine_ls_number_restraints 0
_refine_ls_restrained_S_all 1.046
_refine_ls_R_factor_all 0.1038
_refine_ls_R_factor_gt 0.0672
_refine_ls_shift/su_max 0.000
_refine_ls_shift/su_mean 0.000
_refine_ls_structure_factor_coef Fsqd
_refine_ls_weighting_details 'w=1/[\s^2^(Fo^2^)+(0.0779P)^2^+2.7685P] where P=(Fo^2^+2Fc^2^)/3'
_refine_ls_weighting_scheme calc
_refine_ls_wR_factor_gt 0.1623
_refine_ls_wR_factor_ref 0.1929
_reflns_Friedel_coverage 0.000
_reflns_number_gt 3782
_reflns_number_total 5551
_reflns_threshold_expression 'I > 2\s(I)'
_cod_data_source_file d5cc05735c2.cif
_cod_data_source_block rn241119a_1_a
_cod_depositor_comments
;
The following automatic conversions were performed:

data item '_exptl_absorpt_correction_type' value 'Multi-Scan' was
changed to 'multi-scan' in accordance with the
/home/data/users/saulius/crontab/automatic-downloads/rss-feeds/RSC/lib/dictionaries/cif_core.dic
dictionary named 'cif_core.dic' version 2.4.2 last updated on
2011-04-26.

data item '_exptl_crystal_density_meas' value 'not measured' was
changed to '?' -- the value is perceived as not measured.

Automatic conversion script
Id: cif_fix_values 8170 2020-07-09 18:12:32Z antanas 
;
_cod_original_sg_symbol_H-M 'P 21/c'
_cod_database_code 7135316
_shelx_shelxl_version_number 2019/1
_shelx_space_group_comment
;
The symmetry employed for this shelxl refinement is uniquely defined
by the following loop, which should always be used as a source of
symmetry information in preference to the above space-group names.
They are only intended as comments.
;
_shelx_estimated_absorpt_t_min 0.959
_shelx_estimated_absorpt_t_max 0.984

loop_
_space_group_symop_operation_xyz
'x, y, z'
'-x, y+1/2, -z+1/2'
'-x, -y, -z'
'x, -y-1/2, z-1/2'

loop_
_atom_site_label
_atom_site_type_symbol
_atom_site_fract_x
_atom_site_fract_y
_atom_site_fract_z
_atom_site_U_iso_or_equiv
_atom_site_adp_type
_atom_site_occupancy
_atom_site_site_symmetry_order
_atom_site_calc_flag
_atom_site_refinement_flags_posn
_atom_site_refinement_flags_adp
_atom_site_refinement_flags_occupancy
_atom_site_disorder_assembly
_atom_site_disorder_group
C4 C 0.17492(13) 0.3098(5) 0.37094(19) 0.0281(8) Uani 1 1 d . . . . .
C3 C 0.13535(13) 0.3891(5) 0.30013(19) 0.0265(7) Uani 1 1 d . . . . .
C2 C 0.11773(13) 0.0717(4) 0.36752(19) 0.0275(7) Uani 1 1 d . . . . .
C1 C 0.07735(13) 0.1564(5) 0.30439(19) 0.0277(7) Uani 1 1 d . . . . .
C5 C 0.22608(13) 0.4048(5) 0.41395(19) 0.0288(8) Uani 1 1 d . . . . .
C6 C 0.27351(14) 0.3008(5) 0.4420(2) 0.0318(8) Uani 1 1 d . . . . .
H6 H 0.272333 0.171838 0.432362 0.038 Uiso 1 1 calc R U . . .
C7 C 0.32188(14) 0.3809(5) 0.4834(2) 0.0332(8) Uani 1 1 d . . . . .
H7 H 0.354083 0.308514 0.500080 0.040 Uiso 1 1 calc R U . . .
C8 C 0.32367(13) 0.5679(5) 0.5008(2) 0.0319(8) Uani 1 1 d . . . . .
C9 C 0.27615(14) 0.6722(5) 0.4757(2) 0.0361(9) Uani 1 1 d . . . . .
H9 H 0.276864 0.799684 0.488247 0.043 Uiso 1 1 calc R U . . .
C10 C 0.22800(14) 0.5908(5) 0.4328(2) 0.0341(8) Uani 1 1 d . . . . .
H10 H 0.195778 0.663088 0.415983 0.041 Uiso 1 1 calc R U . . .
C11 C 0.41557(14) 0.5559(5) 0.5957(2) 0.0363(9) Uani 1 1 d . . . . .
C12 C 0.40185(16) 0.4530(6) 0.6535(2) 0.0440(10) Uani 1 1 d . . . . .
H12 H 0.365458 0.453965 0.656663 0.053 Uiso 1 1 calc R U . . .
C13 C 0.44128(17) 0.3493(6) 0.7062(2) 0.0498(11) Uani 1 1 d . . . . .
H13 H 0.431228 0.275868 0.744148 0.060 Uiso 1 1 calc R U . . .
C14 C 0.49483(17) 0.3503(6) 0.7049(2) 0.0502(11) Uani 1 1 d . . . . .
H14 H 0.521804 0.280643 0.742044 0.060 Uiso 1 1 calc R U . . .
C15 C 0.50822(16) 0.4555(6) 0.6480(3) 0.0467(10) Uani 1 1 d . . . . .
H15 H 0.544956 0.458581 0.646314 0.056 Uiso 1 1 calc R U . . .
C16 C 0.46892(15) 0.5563(5) 0.5933(2) 0.0410(9) Uani 1 1 d . . . . .
H16 H 0.478760 0.625856 0.554037 0.049 Uiso 1 1 calc R U . . .
C17 C 0.39025(14) 0.8051(5) 0.4981(2) 0.0350(8) Uani 1 1 d . . . . .
C18 C 0.42052(15) 0.9499(5) 0.5404(2) 0.0418(9) Uani 1 1 d . . . . .
H18 H 0.428576 0.954242 0.596168 0.050 Uiso 1 1 calc R U . . .
C19 C 0.43868(16) 1.0867(5) 0.5006(3) 0.0460(10) Uani 1 1 d . . . . .
H19 H 0.459399 1.185901 0.529360 0.055 Uiso 1 1 calc R U . . .
C20 C 0.42737(16) 1.0828(6) 0.4195(3) 0.0505(11) Uani 1 1 d . . . . .
H20 H 0.440731 1.177459 0.392944 0.061 Uiso 1 1 calc R U . . .
C21 C 0.39627(16) 0.9395(6) 0.3769(3) 0.0497(11) Uani 1 1 d . . . . .
H21 H 0.387585 0.937244 0.321024 0.060 Uiso 1 1 calc R U . . .
C22 C 0.37817(15) 0.8009(5) 0.4162(2) 0.0416(9) Uani 1 1 d . . . . .
H22 H 0.357342 0.702056 0.387322 0.050 Uiso 1 1 calc R U . . .
C23 C 0.14717(13) 0.5549(4) 0.25930(19) 0.0270(7) Uani 1 1 d . . . . .
C24 C 0.10486(13) 0.6754(5) 0.22419(19) 0.0278(8) Uani 1 1 d . . . . .
H24 H 0.069231 0.649720 0.227568 0.033 Uiso 1 1 calc R U . . .
C25 C 0.11327(14) 0.8311(5) 0.1846(2) 0.0311(8) Uani 1 1 d . . . . .
H25 H 0.083797 0.912753 0.162540 0.037 Uiso 1 1 calc R U . . .
C26 C 0.16502(13) 0.8696(5) 0.17678(19) 0.0287(8) Uani 1 1 d . . . . .
C27 C 0.20701(14) 0.7443(5) 0.2088(2) 0.0311(8) Uani 1 1 d . . . . .
H27 H 0.242070 0.764675 0.202152 0.037 Uiso 1 1 calc R U . . .
C28 C 0.19828(14) 0.5917(5) 0.2497(2) 0.0301(8) Uani 1 1 d . . . . .
H28 H 0.227679 0.509812 0.271823 0.036 Uiso 1 1 calc R U . . .
C29 C 0.12728(14) 1.0997(5) 0.07528(19) 0.0304(8) Uani 1 1 d . . . . .
C30 C 0.10240(15) 0.9894(5) 0.0100(2) 0.0367(9) Uani 1 1 d . . . . .
H30 H 0.117089 0.871812 0.004038 0.044 Uiso 1 1 calc R U . . .
C31 C 0.05602(16) 1.0533(5) -0.0460(2) 0.0420(9) Uani 1 1 d . . . . .
H31 H 0.038899 0.978267 -0.090180 0.050 Uiso 1 1 calc R U . . .
C32 C 0.03462(15) 1.2230(6) -0.0384(2) 0.0417(9) Uani 1 1 d . . . . .
H32 H 0.002471 1.264353 -0.076558 0.050 Uiso 1 1 calc R U . . .
C33 C 0.06011(15) 1.3339(5) 0.0251(2) 0.0388(9) Uani 1 1 d . . . . .
H33 H 0.046019 1.453129 0.029747 0.047 Uiso 1 1 calc R U . . .
C34 C 0.10623(15) 1.2714(5) 0.0820(2) 0.0350(8) Uani 1 1 d . . . . .
H34 H 0.123330 1.347653 0.125722 0.042 Uiso 1 1 calc R U . . .
C35 C 0.22052(14) 1.1388(5) 0.1615(2) 0.0313(8) Uani 1 1 d . . . . .
C36 C 0.23333(15) 1.2606(5) 0.1079(2) 0.0348(8) Uani 1 1 d . . . . .
H36 H 0.210810 1.265965 0.054925 0.042 Uiso 1 1 calc R U . . .
C37 C 0.27867(16) 1.3727(5) 0.1322(2) 0.0416(9) Uani 1 1 d . . . . .
H37 H 0.286934 1.454623 0.095436 0.050 Uiso 1 1 calc R U . . .
C38 C 0.31250(15) 1.3686(5) 0.2093(2) 0.0417(9) Uani 1 1 d . . . . .
H38 H 0.343209 1.448071 0.225397 0.050 Uiso 1 1 calc R U . . .
C39 C 0.30059(15) 1.2465(5) 0.2621(2) 0.0386(9) Uani 1 1 d . . . . .
H39 H 0.324010 1.239094 0.314543 0.046 Uiso 1 1 calc R U . . .
C40 C 0.25479(14) 1.1349(5) 0.2391(2) 0.0332(8) Uani 1 1 d . . . . .
H40 H 0.246487 1.054795 0.276508 0.040 Uiso 1 1 calc R U . . .
N4 N 0.16681(11) 0.1501(4) 0.40125(16) 0.0309(7) Uani 1 1 d . . . . .
N3 N 0.08714(11) 0.3130(4) 0.26945(16) 0.0280(6) Uani 1 1 d . . . . .
N5 N 0.37399(11) 0.6578(4) 0.53978(17) 0.0370(7) Uani 1 1 d . . . . .
N6 N 0.17310(11) 1.0291(4) 0.13599(17) 0.0320(7) Uani 1 1 d . . . . .
N2 N 0.10109(12) -0.0866(4) 0.39309(17) 0.0345(7) Uani 1 1 d . . . . .
N1 N 0.02976(11) 0.0651(4) 0.28252(17) 0.0319(7) Uani 1 1 d . . . . .
S1 S 0.03852(4) -0.11282(12) 0.33975(5) 0.0344(3) Uani 1 1 d . . . . .

loop_
_atom_site_aniso_label
_atom_site_aniso_U_11
_atom_site_aniso_U_22
_atom_site_aniso_U_33
_atom_site_aniso_U_23
_atom_site_aniso_U_13
_atom_site_aniso_U_12
C4 0.0248(17) 0.0263(19) 0.0315(18) 0.0011(14) 0.0055(14) -0.0002(14)
C3 0.0246(17) 0.0256(18) 0.0285(17) -0.0025(14) 0.0064(14) 0.0019(14)
C2 0.0276(18) 0.0235(17) 0.0313(18) -0.0015(14) 0.0085(14) 0.0001(14)
C1 0.0238(17) 0.0277(19) 0.0316(18) -0.0009(14) 0.0079(14) -0.0039(14)
C5 0.0251(17) 0.032(2) 0.0284(18) 0.0025(14) 0.0059(14) -0.0044(14)
C6 0.0304(19) 0.0297(19) 0.0349(19) 0.0027(15) 0.0086(15) -0.0003(15)
C7 0.0243(18) 0.037(2) 0.036(2) 0.0001(16) 0.0047(15) 0.0001(15)
C8 0.0255(18) 0.035(2) 0.0327(19) 0.0002(15) 0.0053(15) -0.0064(15)
C9 0.033(2) 0.030(2) 0.043(2) -0.0056(16) 0.0068(16) -0.0034(16)
C10 0.0271(18) 0.036(2) 0.037(2) -0.0015(16) 0.0060(15) 0.0008(15)
C11 0.0297(19) 0.037(2) 0.039(2) -0.0022(16) 0.0046(16) -0.0061(16)
C12 0.034(2) 0.051(3) 0.044(2) -0.0002(19) 0.0061(17) -0.0068(18)
C13 0.049(3) 0.052(3) 0.041(2) 0.008(2) 0.0018(19) -0.005(2)
C14 0.046(3) 0.043(2) 0.050(3) 0.004(2) -0.0050(19) 0.001(2)
C15 0.032(2) 0.042(2) 0.060(3) -0.002(2) 0.0035(19) -0.0015(18)
C16 0.033(2) 0.039(2) 0.048(2) 0.0000(18) 0.0056(17) -0.0053(17)
C17 0.0264(18) 0.033(2) 0.044(2) 0.0032(16) 0.0077(16) -0.0038(15)
C18 0.034(2) 0.034(2) 0.052(2) -0.0036(18) 0.0047(18) -0.0025(17)
C19 0.036(2) 0.027(2) 0.070(3) -0.0009(19) 0.006(2) -0.0055(17)
C20 0.039(2) 0.038(2) 0.073(3) 0.015(2) 0.015(2) -0.0004(19)
C21 0.043(2) 0.053(3) 0.050(2) 0.014(2) 0.0084(19) 0.001(2)
C22 0.037(2) 0.036(2) 0.048(2) 0.0020(18) 0.0072(18) -0.0038(17)
C23 0.0291(18) 0.0215(17) 0.0282(17) -0.0009(14) 0.0049(14) -0.0002(14)
C24 0.0260(18) 0.0280(19) 0.0285(18) -0.0011(14) 0.0061(14) -0.0022(14)
C25 0.0265(18) 0.029(2) 0.0365(19) 0.0005(15) 0.0072(15) 0.0022(15)
C26 0.0323(19) 0.0212(17) 0.0313(18) -0.0005(14) 0.0074(15) 0.0007(14)
C27 0.0258(18) 0.0276(19) 0.040(2) 0.0025(15) 0.0095(15) 0.0009(15)
C28 0.0273(18) 0.0238(18) 0.038(2) 0.0039(15) 0.0082(15) 0.0025(14)
C29 0.0317(19) 0.031(2) 0.0277(18) 0.0030(15) 0.0068(15) -0.0013(15)
C30 0.045(2) 0.027(2) 0.038(2) 0.0013(16) 0.0123(17) 0.0012(16)
C31 0.047(2) 0.037(2) 0.037(2) 0.0000(17) 0.0037(18) -0.0091(18)
C32 0.034(2) 0.046(2) 0.039(2) 0.0095(18) 0.0019(17) 0.0016(18)
C33 0.037(2) 0.036(2) 0.040(2) 0.0059(17) 0.0072(17) 0.0085(17)
C34 0.041(2) 0.031(2) 0.0305(19) 0.0005(15) 0.0075(16) 0.0054(17)
C35 0.0285(18) 0.0278(19) 0.039(2) -0.0036(15) 0.0114(15) 0.0010(15)
C36 0.040(2) 0.036(2) 0.0305(19) 0.0028(16) 0.0136(16) 0.0005(17)
C37 0.042(2) 0.037(2) 0.051(2) 0.0037(18) 0.0219(19) -0.0036(18)
C38 0.031(2) 0.035(2) 0.059(3) -0.0049(19) 0.0123(18) -0.0018(17)
C39 0.032(2) 0.036(2) 0.045(2) -0.0035(17) 0.0066(17) 0.0032(17)
C40 0.034(2) 0.0286(19) 0.036(2) 0.0021(15) 0.0096(16) 0.0046(16)
N4 0.0296(16) 0.0292(16) 0.0326(16) 0.0004(13) 0.0069(13) -0.0031(13)
N3 0.0254(15) 0.0255(16) 0.0325(15) -0.0013(12) 0.0077(12) -0.0012(12)
N5 0.0267(16) 0.0379(18) 0.0400(17) 0.0038(14) -0.0005(13) -0.0086(13)
N6 0.0298(16) 0.0254(16) 0.0378(16) 0.0086(13) 0.0048(13) -0.0005(12)
N2 0.0343(17) 0.0285(17) 0.0390(17) 0.0014(13) 0.0079(13) -0.0034(13)
N1 0.0247(15) 0.0273(16) 0.0420(17) 0.0016(13) 0.0069(13) -0.0013(12)
S1 0.0318(5) 0.0280(5) 0.0414(5) 0.0021(4) 0.0074(4) -0.0053(4)

loop_
_atom_type_symbol
_atom_type_description
_atom_type_scat_dispersion_real
_atom_type_scat_dispersion_imag
_atom_type_scat_source
C C 0.0033 0.0016 'International Tables Vol C Tables 4.2.6.8 and 6.1.1.4'
H H 0.0000 0.0000 'International Tables Vol C Tables 4.2.6.8 and 6.1.1.4'
N N 0.0061 0.0033 'International Tables Vol C Tables 4.2.6.8 and 6.1.1.4'
S S 0.1246 0.1234 'International Tables Vol C Tables 4.2.6.8 and 6.1.1.4'

loop_
_geom_angle_atom_site_label_1
_geom_angle_atom_site_label_2
_geom_angle_atom_site_label_3
_geom_angle
_geom_angle_site_symmetry_1
_geom_angle_site_symmetry_3
_geom_angle_publ_flag
N4 C4 C5 114.8(3) . . ?
N4 C4 C3 122.4(3) . . ?
C5 C4 C3 122.8(3) . . ?
N3 C3 C23 116.0(3) . . ?
N3 C3 C4 121.1(3) . . ?
C23 C3 C4 122.9(3) . . ?
N2 C2 N4 123.6(3) . . ?
N2 C2 C1 113.8(3) . . ?
N4 C2 C1 122.5(3) . . ?
N1 C1 N3 123.8(3) . . ?
N1 C1 C2 114.0(3) . . ?
N3 C1 C2 122.2(3) . . ?
C10 C5 C6 118.3(3) . . ?
C10 C5 C4 122.7(3) . . ?
C6 C5 C4 118.8(3) . . ?
C7 C6 C5 121.4(3) . . ?
C6 C7 C8 119.9(3) . . ?
C7 C8 C9 119.4(3) . . ?
C7 C8 N5 121.3(3) . . ?
C9 C8 N5 119.2(3) . . ?
C10 C9 C8 120.2(3) . . ?
C9 C10 C5 120.8(3) . . ?
C16 C11 C12 119.2(4) . . ?
C16 C11 N5 121.5(3) . . ?
C12 C11 N5 119.4(3) . . ?
C13 C12 C11 119.9(4) . . ?
C14 C13 C12 121.5(4) . . ?
C13 C14 C15 118.2(4) . . ?
C16 C15 C14 121.1(4) . . ?
C11 C16 C15 120.1(4) . . ?
C18 C17 C22 120.0(3) . . ?
C18 C17 N5 119.2(3) . . ?
C22 C17 N5 120.8(3) . . ?
C19 C18 C17 119.2(4) . . ?
C18 C19 C20 121.2(4) . . ?
C19 C20 C21 119.6(4) . . ?
C22 C21 C20 119.7(4) . . ?
C21 C22 C17 120.3(4) . . ?
C24 C23 C28 117.6(3) . . ?
C24 C23 C3 119.1(3) . . ?
C28 C23 C3 123.2(3) . . ?
C25 C24 C23 121.7(3) . . ?
C24 C25 C26 120.3(3) . . ?
C27 C26 C25 118.0(3) . . ?
C27 C26 N6 122.1(3) . . ?
C25 C26 N6 119.8(3) . . ?
C28 C27 C26 120.9(3) . . ?
C27 C28 C23 121.3(3) . . ?
C34 C29 C30 119.5(3) . . ?
C34 C29 N6 120.9(3) . . ?
C30 C29 N6 119.5(3) . . ?
C31 C30 C29 119.4(3) . . ?
C32 C31 C30 120.9(4) . . ?
C31 C32 C33 119.6(3) . . ?
C32 C33 C34 120.2(4) . . ?
C29 C34 C33 120.3(3) . . ?
C40 C35 C36 118.3(3) . . ?
C40 C35 N6 122.6(3) . . ?
C36 C35 N6 119.1(3) . . ?
C37 C36 C35 120.0(3) . . ?
C36 C37 C38 121.6(4) . . ?
C39 C38 C37 118.8(4) . . ?
C38 C39 C40 120.5(4) . . ?
C39 C40 C35 120.9(3) . . ?
C4 N4 C2 115.2(3) . . ?
C3 N3 C1 116.0(3) . . ?
C17 N5 C8 116.6(3) . . ?
C17 N5 C11 118.3(3) . . ?
C8 N5 C11 119.0(3) . . ?
C35 N6 C26 122.6(3) . . ?
C35 N6 C29 118.6(3) . . ?
C26 N6 C29 117.8(3) . . ?
C2 N2 S1 105.0(2) . . ?
C1 N1 S1 105.3(2) . . ?
N1 S1 N2 101.94(15) . . ?

loop_
_geom_bond_atom_site_label_1
_geom_bond_atom_site_label_2
_geom_bond_distance
_geom_bond_site_symmetry_2
_geom_bond_publ_flag
C4 N4 1.318(4) . ?
C4 C5 1.482(5) . ?
C4 C3 1.482(5) . ?
C3 N3 1.318(4) . ?
C3 C23 1.479(5) . ?
C2 N2 1.348(4) . ?
C2 N4 1.351(4) . ?
C2 C1 1.424(5) . ?
C1 N1 1.342(4) . ?
C1 N3 1.351(4) . ?
C5 C10 1.387(5) . ?
C5 C6 1.394(5) . ?
C6 C7 1.373(5) . ?
C7 C8 1.388(5) . ?
C8 C9 1.392(5) . ?
C8 N5 1.431(4) . ?
C9 C10 1.380(5) . ?
C11 C16 1.380(5) . ?
C11 C12 1.390(5) . ?
C11 N5 1.433(5) . ?
C12 C13 1.383(6) . ?
C13 C14 1.378(6) . ?
C14 C15 1.385(6) . ?
C15 C16 1.387(5) . ?
C17 C18 1.389(5) . ?
C17 C22 1.394(5) . ?
C17 N5 1.428(4) . ?
C18 C19 1.374(6) . ?
C19 C20 1.381(6) . ?
C20 C21 1.392(6) . ?
C21 C22 1.377(5) . ?
C23 C24 1.391(5) . ?
C23 C28 1.394(5) . ?
C24 C25 1.379(5) . ?
C25 C26 1.400(5) . ?
C26 C27 1.397(5) . ?
C26 N6 1.410(4) . ?
C27 C28 1.376(5) . ?
C29 C34 1.376(5) . ?
C29 C30 1.399(5) . ?
C29 N6 1.437(4) . ?
C30 C31 1.389(5) . ?
C31 C32 1.370(6) . ?
C32 C33 1.383(5) . ?
C33 C34 1.389(5) . ?
C35 C40 1.402(5) . ?
C35 C36 1.403(5) . ?
C35 N6 1.412(4) . ?
C36 C37 1.380(5) . ?
C37 C38 1.389(6) . ?
C38 C39 1.386(5) . ?
C39 C40 1.386(5) . ?
N2 S1 1.619(3) . ?
N1 S1 1.616(3) . ?
